data_4073405
loop_
_publ_author_name
'Fournier, Pierre-Andr\'e'
'Collins, Shawn K.'

_publ_section_title
;
 A Highly Active Chiral Ruthenium-Based Catalyst for Enantioselective
 Olefin Metathesis
;
_journal_issue 12
_journal_name_full Organometallics
_journal_page_first 2945
_journal_paper_doi 10.1021/om700312c
_journal_volume 26
_journal_year 2007
_chemical_absolute_configuration rmad
_chemical_compound_source 'Synthesized by the authors. See text'
_chemical_formula_moiety 'C46 H73 Cl2 N2 P Ru'
_chemical_formula_sum 'C46 H73 Cl2 N2 P Ru'
_chemical_formula_weight 857.00
_chemical_name_systematic
; 
 ? 
;
_space_group_IT_number 4
_symmetry_cell_setting monoclinic
_symmetry_space_group_name_Hall 'P 2yb'
_symmetry_space_group_name_H-M 'P 1 21 1'
_atom_sites_solution_hydrogens geom
_atom_sites_solution_primary direct
_atom_sites_solution_secondary difmap
_audit_creation_method SHELXL-97
_cell_angle_alpha 90.00
_cell_angle_beta 100.8160(10)
_cell_angle_gamma 90.00
_cell_formula_units_Z 4
_cell_length_a 19.9387(11)
_cell_length_b 11.3926(7)
_cell_length_c 21.9592(12)
_cell_measurement_reflns_used 2446
_cell_measurement_temperature 100(2)
_cell_measurement_theta_max 66.13
_cell_measurement_theta_min 42.24
_cell_volume 4899.5(5)
_computing_cell_refinement 'APEX2 (Bruker, 2004)'
_computing_data_collection 'APEX2 (Bruker, 2004)'
_computing_data_reduction 'SAINT (Bruker, 2004)'
_computing_molecular_graphics 'SHELXTL (Bruker, 1997)'
_computing_publication_material 'UdMX (local program)'
_computing_structure_refinement 'SHELXL97 (Sheldrick, 1997)'
_computing_structure_solution 'SHELXS97 (Sheldrick, 1997)'
_diffrn_ambient_temperature 100(2)
_diffrn_detector_area_resol_mean 5.5
_diffrn_measured_fraction_theta_full 0.974
_diffrn_measured_fraction_theta_max 0.974
_diffrn_measurement_device_type 'Bruker Microstar'
_diffrn_measurement_method \w
_diffrn_radiation_monochromator 'Helios optics'
_diffrn_radiation_source 'Micro source'
_diffrn_radiation_type CuK\a
_diffrn_radiation_wavelength 1.54178
_diffrn_reflns_av_R_equivalents 0.036
_diffrn_reflns_av_sigmaI/netI 0.0735
_diffrn_reflns_limit_h_max 23
_diffrn_reflns_limit_h_min -23
_diffrn_reflns_limit_k_max 13
_diffrn_reflns_limit_k_min -13
_diffrn_reflns_limit_l_max 25
_diffrn_reflns_limit_l_min -25
_diffrn_reflns_number 19237
_diffrn_reflns_theta_full 66.64
_diffrn_reflns_theta_max 66.64
_diffrn_reflns_theta_min 2.05
_diffrn_standards_decay_% 0.00
_diffrn_standards_number 5
_exptl_absorpt_coefficient_mu 4.114
_exptl_absorpt_correction_T_max 0.8900
_exptl_absorpt_correction_T_min 0.6800
_exptl_absorpt_correction_type multi-scan
_exptl_absorpt_process_details 'Sadabs (Sheldrick,1996)'
_exptl_crystal_colour Colorless
_exptl_crystal_density_diffrn 1.162
_exptl_crystal_density_method 'not measured'
_exptl_crystal_description platelet
_exptl_crystal_F_000 1824
_exptl_crystal_size_max 0.15
_exptl_crystal_size_mid 0.08
_exptl_crystal_size_min 0.04
_refine_diff_density_max 1.191
_refine_diff_density_min -0.547
_refine_diff_density_rms 0.110
_refine_ls_abs_structure_details 'Flack H D (1983), 6698 Friedel Pairs'
_refine_ls_abs_structure_Flack 0.036(8)
_refine_ls_extinction_method none
_refine_ls_goodness_of_fit_ref 0.991
_refine_ls_hydrogen_treatment constr
_refine_ls_matrix_type full
_refine_ls_number_parameters 955
_refine_ls_number_reflns 15855
_refine_ls_number_restraints 1
_refine_ls_restrained_S_all 0.991
_refine_ls_R_factor_all 0.0654
_refine_ls_R_factor_gt 0.0543
_refine_ls_shift/su_max 0.001
_refine_ls_shift/su_mean 0.000
_refine_ls_structure_factor_coef Fsqd
_refine_ls_weighting_details 'calc w=1/[\s^2^(Fo^2^)+(0.0828P)^2^] where P=(Fo^2^+2Fc^2^)/3'
_refine_ls_weighting_scheme calc
_refine_ls_wR_factor_gt 0.1237
_refine_ls_wR_factor_ref 0.1287
_reflns_number_gt 13514
_reflns_number_total 15855
_reflns_threshold_expression I>2\s(I)
_cod_data_source_file om700312c-file002.cif
_cod_data_source_block shaw10
_cod_depositor_comments
;
The following automatic conversions were performed:

'_symmetry_cell_setting' value 'Monoclinic' changed to 'monoclinic'
according to /home/saulius/struct/CIF-dictionaries/cif_core.dic
dictionary named 'cif_core.dic' version 2.4.1 from
2010-06-29.

'_geom_bond_publ_flag' value 'Y' changed to 'y'
according to /home/saulius/struct/CIF-dictionaries/cif_core.dic
dictionary named 'cif_core.dic' version 2.4.1 from 2010-06-29 (114
times).

'_geom_angle_publ_flag' value 'Y' changed to 'y' according
to /home/saulius/struct/CIF-dictionaries/cif_core.dic dictionary
named 'cif_core.dic' version 2.4.1 from 2010-06-29 (178
times).

'_geom_torsion_publ_flag' value 'Y' changed to 'y' according
to /home/saulius/struct/CIF-dictionaries/cif_core.dic dictionary
named 'cif_core.dic' version 2.4.1 from 2010-06-29 (254 times).

Automatic conversion script
Id: cif_fix_values 1715 2011-07-08 13:25:40Z adriana 
;
_cod_original_sg_symbol_H-M P21
_cod_database_code 4073405

loop_
_symmetry_equiv_pos_as_xyz
'x, y, z'
'-x, y+1/2, -z'

loop_
_atom_site_label
_atom_site_type_symbol
_atom_site_fract_x
_atom_site_fract_y
_atom_site_fract_z
_atom_site_U_iso_or_equiv
_atom_site_adp_type
_atom_site_occupancy
_atom_site_symmetry_multiplicity
_atom_site_calc_flag
_atom_site_refinement_flags
Ru1 Ru 0.32749(2) 0.76212(4) 0.587043(17) 0.01139(11) Uani 1 1 d .
Cl11 Cl 0.40213(8) 0.66338(14) 0.53256(6) 0.0184(3) Uani 1 1 d .
Cl12 Cl 0.25495(7) 0.88446(15) 0.63683(6) 0.0172(3) Uani 1 1 d .
C11 C 0.2885(3) 0.6319(6) 0.6157(3) 0.0219(16) Uani 1 1 d .
H11 H 0.2693 0.6494 0.6511 0.026 Uiso 1 1 calc R
C12 C 0.2794(3) 0.5080(6) 0.5980(3) 0.0168(14) Uani 1 1 d .
C13 C 0.2916(3) 0.4602(7) 0.5434(3) 0.0272(16) Uani 1 1 d .
H13 H 0.3067 0.5091 0.5136 0.033 Uiso 1 1 calc R
C14 C 0.2822(4) 0.3411(6) 0.5318(4) 0.041(2) Uani 1 1 d .
H14 H 0.2897 0.3094 0.4936 0.049 Uiso 1 1 calc R
C15 C 0.2623(4) 0.2690(8) 0.5748(4) 0.046(2) Uani 1 1 d .
H15 H 0.2576 0.1871 0.5670 0.055 Uiso 1 1 calc R
C16 C 0.2489(4) 0.3140(7) 0.6290(4) 0.038(2) Uani 1 1 d .
H16 H 0.2347 0.2636 0.6586 0.045 Uiso 1 1 calc R
C17 C 0.2562(3) 0.4332(6) 0.6406(3) 0.0245(16) Uani 1 1 d .
H17 H 0.2455 0.4647 0.6777 0.029 Uiso 1 1 calc R
C111 C 0.2591(3) 0.7766(6) 0.5035(2) 0.0157(13) Uani 1 1 d .
N112 N 0.2757(2) 0.8441(4) 0.4583(2) 0.0146(11) Uani 1 1 d .
C113 C 0.2152(3) 0.8593(6) 0.4070(3) 0.0182(13) Uani 1 1 d .
H113 H 0.2299 0.8480 0.3663 0.022 Uiso 1 1 calc R
C114 C 0.1709(3) 0.7560(7) 0.4186(3) 0.0192(13) Uani 1 1 d .
H114 H 0.1229 0.7848 0.4151 0.023 Uiso 1 1 calc R
N115 N 0.1975(2) 0.7281(5) 0.4843(2) 0.0182(12) Uani 1 1 d .
C116 C 0.3350(3) 0.9184(5) 0.4693(2) 0.0144(13) Uani 1 1 d .
C117 C 0.3828(3) 0.9183(5) 0.4299(3) 0.0158(13) Uani 1 1 d .
C118 C 0.4354(3) 0.9993(6) 0.4428(3) 0.0253(16) Uani 1 1 d .
H118 H 0.4686 1.0017 0.4170 0.030 Uiso 1 1 calc R
C119 C 0.4410(3) 1.0755(6) 0.4913(3) 0.0255(16) Uani 1 1 d .
H119 H 0.4775 1.1303 0.4981 0.031 Uiso 1 1 calc R
C120 C 0.3944(3) 1.0750(6) 0.5311(3) 0.0213(15) Uani 1 1 d .
H120 H 0.3983 1.1284 0.5648 0.026 Uiso 1 1 calc R
C121 C 0.3426(3) 0.9940(6) 0.5198(2) 0.0195(14) Uani 1 1 d .
H121 H 0.3110 0.9896 0.5472 0.023 Uiso 1 1 calc R
C122 C 0.3801(3) 0.8338(6) 0.3769(3) 0.0277(17) Uani 1 1 d .
H122 H 0.3433 0.7754 0.3793 0.033 Uiso 1 1 calc R
C123 C 0.4460(4) 0.7670(8) 0.3794(3) 0.044(2) Uani 1 1 d .
H12A H 0.4833 0.8225 0.3785 0.066 Uiso 1 1 calc R
H12B H 0.4416 0.7145 0.3435 0.066 Uiso 1 1 calc R
H12C H 0.4558 0.7207 0.4176 0.066 Uiso 1 1 calc R
C124 C 0.3622(4) 0.8960(7) 0.3139(3) 0.0334(18) Uani 1 1 d .
H12D H 0.3186 0.9373 0.3110 0.050 Uiso 1 1 calc R
H12E H 0.3584 0.8377 0.2806 0.050 Uiso 1 1 calc R
H12F H 0.3982 0.9525 0.3099 0.050 Uiso 1 1 calc R
C125 C 0.1802(3) 0.9810(7) 0.4073(3) 0.0272(16) Uani 1 1 d .
C126 C 0.1538(4) 1.0018(7) 0.4662(3) 0.0354(19) Uani 1 1 d .
H12G H 0.1208 0.9404 0.4711 0.053 Uiso 1 1 calc R
H12H H 0.1315 1.0787 0.4643 0.053 Uiso 1 1 calc R
H12I H 0.1919 0.9997 0.5016 0.053 Uiso 1 1 calc R
C127 C 0.2263(4) 1.0829(7) 0.3953(3) 0.0324(18) Uani 1 1 d .
H12J H 0.1994 1.1554 0.3891 0.049 Uiso 1 1 calc R
H12K H 0.2453 1.0663 0.3582 0.049 Uiso 1 1 calc R
H12L H 0.2635 1.0922 0.4311 0.049 Uiso 1 1 calc R
C128 C 0.1183(4) 0.9837(7) 0.3507(3) 0.0399(19) Uani 1 1 d .
H12M H 0.0874 0.9183 0.3543 0.060 Uiso 1 1 calc R
H12N H 0.1354 0.9765 0.3119 0.060 Uiso 1 1 calc R
H12O H 0.0936 1.0581 0.3509 0.060 Uiso 1 1 calc R
C129 C 0.1699(3) 0.6475(6) 0.3748(3) 0.0246(15) Uani 1 1 d .
C130 C 0.2398(3) 0.6052(7) 0.3688(3) 0.0297(17) Uani 1 1 d .
H13A H 0.2355 0.5354 0.3422 0.045 Uiso 1 1 calc R
H13B H 0.2659 0.5853 0.4099 0.045 Uiso 1 1 calc R
H13C H 0.2636 0.6672 0.3504 0.045 Uiso 1 1 calc R
C131 C 0.1305(4) 0.6813(7) 0.3107(3) 0.0339(19) Uani 1 1 d .
H13D H 0.1519 0.7501 0.2956 0.051 Uiso 1 1 calc R
H13E H 0.0832 0.7000 0.3134 0.051 Uiso 1 1 calc R
H13F H 0.1311 0.6156 0.2821 0.051 Uiso 1 1 calc R
C132 C 0.1323(4) 0.5462(7) 0.3997(3) 0.0370(19) Uani 1 1 d .
H13G H 0.1227 0.4844 0.3682 0.055 Uiso 1 1 calc R
H13H H 0.0893 0.5750 0.4096 0.055 Uiso 1 1 calc R
H13I H 0.1609 0.5143 0.4373 0.055 Uiso 1 1 calc R
C133 C 0.1549(3) 0.6847(6) 0.5258(3) 0.0239(16) Uani 1 1 d .
H13J H 0.1564 0.5987 0.5265 0.036 Uiso 1 1 calc R
H13K H 0.1078 0.7109 0.5113 0.036 Uiso 1 1 calc R
H13L H 0.1716 0.7150 0.5677 0.036 Uiso 1 1 calc R
P11 P 0.42433(7) 0.78118(14) 0.67738(6) 0.0125(3) Uani 1 1 d .
C141 C 0.5093(3) 0.7815(6) 0.6531(3) 0.0181(13) Uani 1 1 d .
H141 H 0.5090 0.7115 0.6255 0.022 Uiso 1 1 calc R
C142 C 0.5181(3) 0.8890(6) 0.6123(3) 0.0283(16) Uani 1 1 d .
H14A H 0.4778 0.8958 0.5784 0.034 Uiso 1 1 calc R
H14B H 0.5208 0.9613 0.6377 0.034 Uiso 1 1 calc R
C143 C 0.5822(3) 0.8777(8) 0.5849(3) 0.0375(18) Uani 1 1 d .
H14C H 0.5881 0.9495 0.5610 0.045 Uiso 1 1 calc R
H14D H 0.5775 0.8101 0.5561 0.045 Uiso 1 1 calc R
C144 C 0.6448(3) 0.8603(8) 0.6357(3) 0.041(2) Uani 1 1 d .
H14E H 0.6856 0.8499 0.6166 0.050 Uiso 1 1 calc R
H14F H 0.6519 0.9312 0.6622 0.050 Uiso 1 1 calc R
C145 C 0.6368(3) 0.7542(8) 0.6754(3) 0.0316(17) Uani 1 1 d .
H14G H 0.6776 0.7462 0.7086 0.038 Uiso 1 1 calc R
H14H H 0.6329 0.6824 0.6496 0.038 Uiso 1 1 calc R
C146 C 0.5729(3) 0.7673(7) 0.7044(3) 0.0248(14) Uani 1 1 d .
H14I H 0.5778 0.8368 0.7319 0.030 Uiso 1 1 calc R
H14J H 0.5677 0.6971 0.7297 0.030 Uiso 1 1 calc R
C151 C 0.4163(3) 0.9093(5) 0.7276(3) 0.0145(14) Uani 1 1 d .
H151 H 0.3723 0.8964 0.7420 0.017 Uiso 1 1 calc R
C152 C 0.4695(3) 0.9234(6) 0.7873(3) 0.0215(15) Uani 1 1 d .
H15A H 0.4773 0.8467 0.8086 0.026 Uiso 1 1 calc R
H15B H 0.5133 0.9498 0.7769 0.026 Uiso 1 1 calc R
C153 C 0.4454(4) 1.0123(6) 0.8302(3) 0.0300(17) Uani 1 1 d .
H15C H 0.4808 1.0213 0.8682 0.036 Uiso 1 1 calc R
H15D H 0.4032 0.9832 0.8427 0.036 Uiso 1 1 calc R
C154 C 0.4314(4) 1.1319(6) 0.7984(3) 0.0296(16) Uani 1 1 d .
H15E H 0.4113 1.1853 0.8257 0.036 Uiso 1 1 calc R
H15F H 0.4751 1.1666 0.7920 0.036 Uiso 1 1 calc R
C155 C 0.3832(3) 1.1215(6) 0.7366(3) 0.0213(14) Uani 1 1 d .
H15G H 0.3793 1.1988 0.7156 0.026 Uiso 1 1 calc R
H15H H 0.3373 1.0990 0.7436 0.026 Uiso 1 1 calc R
C156 C 0.4076(3) 1.0308(6) 0.6946(3) 0.0197(14) Uani 1 1 d .
H15I H 0.4518 1.0561 0.6846 0.024 Uiso 1 1 calc R
H15J H 0.3741 1.0243 0.6554 0.024 Uiso 1 1 calc R
C161 C 0.4337(3) 0.6605(6) 0.7358(3) 0.0155(13) Uani 1 1 d .
H161 H 0.4768 0.6766 0.7661 0.019 Uiso 1 1 calc R
C162 C 0.3768(3) 0.6556(6) 0.7733(3) 0.0183(13) Uani 1 1 d .
H16A H 0.3328 0.6405 0.7450 0.022 Uiso 1 1 calc R
H16B H 0.3734 0.7325 0.7935 0.022 Uiso 1 1 calc R
C163 C 0.3893(4) 0.5598(6) 0.8227(3) 0.0276(16) Uani 1 1 d .
H16C H 0.4305 0.5793 0.8538 0.033 Uiso 1 1 calc R
H16D H 0.3500 0.5557 0.8442 0.033 Uiso 1 1 calc R
C164 C 0.3991(4) 0.4414(6) 0.7934(3) 0.0319(18) Uani 1 1 d .
H16E H 0.4105 0.3816 0.8264 0.038 Uiso 1 1 calc R
H16F H 0.3557 0.4177 0.7663 0.038 Uiso 1 1 calc R
C165 C 0.4553(3) 0.4451(6) 0.7554(3) 0.0264(16) Uani 1 1 d .
H16G H 0.4996 0.4595 0.7834 0.032 Uiso 1 1 calc R
H16H H 0.4580 0.3680 0.7352 0.032 Uiso 1 1 calc R
C166 C 0.4432(3) 0.5399(6) 0.7064(3) 0.0202(14) Uani 1 1 d .
H16I H 0.4019 0.5206 0.6753 0.024 Uiso 1 1 calc R
H16J H 0.4825 0.5434 0.6848 0.024 Uiso 1 1 calc R
Ru2 Ru 0.19717(2) 0.87309(4) 0.947893(17) 0.01259(11) Uani 1 1 d .
Cl21 Cl 0.28719(7) 0.73679(13) 0.93698(7) 0.0210(3) Uani 1 1 d .
Cl22 Cl 0.09819(7) 0.98423(14) 0.95535(6) 0.0173(3) Uani 1 1 d .
C21 C 0.2563(3) 0.9968(7) 0.9437(2) 0.0260(17) Uani 1 1 d .
H21 H 0.3025 0.9718 0.9539 0.031 Uiso 1 1 calc R
C22 C 0.2521(3) 1.1220(6) 0.9291(3) 0.0198(14) Uani 1 1 d .
C23 C 0.1918(4) 1.1799(7) 0.9054(3) 0.0297(17) Uani 1 1 d .
H23 H 0.1500 1.1379 0.8968 0.036 Uiso 1 1 calc R
C24 C 0.1932(4) 1.3002(7) 0.8943(4) 0.038(2) Uani 1 1 d .
H24 H 0.1518 1.3399 0.8779 0.046 Uiso 1 1 calc R
C25 C 0.2540(4) 1.3629(7) 0.9068(3) 0.043(2) Uani 1 1 d .
H25 H 0.2541 1.4451 0.8994 0.052 Uiso 1 1 calc R
C26 C 0.3144(4) 1.3055(7) 0.9299(3) 0.0355(19) Uani 1 1 d .
H26 H 0.3563 1.3474 0.9385 0.043 Uiso 1 1 calc R
C27 C 0.3130(4) 1.1867(7) 0.9403(3) 0.0307(17) Uani 1 1 d .
H27 H 0.3546 1.1470 0.9557 0.037 Uiso 1 1 calc R
C211 C 0.1596(3) 0.8595(6) 0.8536(2) 0.0132(13) Uani 1 1 d .
N212 N 0.1009(2) 0.8001(5) 0.8331(2) 0.0172(12) Uani 1 1 d .
C213 C 0.0884(3) 0.7877(6) 0.7639(2) 0.0173(15) Uani 1 1 d .
H213 H 0.0396 0.8073 0.7468 0.021 Uiso 1 1 calc R
C214 C 0.1341(3) 0.8861(6) 0.7468(2) 0.0154(13) Uani 1 1 d .
H214 H 0.1607 0.8535 0.7163 0.018 Uiso 1 1 calc R
N215 N 0.1822(2) 0.9059(4) 0.8058(2) 0.0142(11) Uani 1 1 d .
C216 C 0.0704(3) 0.7274(5) 0.8744(2) 0.0136(13) Uani 1 1 d .
C217 C 0.0015(3) 0.7410(6) 0.8784(3) 0.0253(16) Uani 1 1 d .
C218 C -0.0219(3) 0.6592(7) 0.9182(3) 0.0270(17) Uani 1 1 d .
H218 H -0.0685 0.6627 0.9220 0.032 Uiso 1 1 calc R
C219 C 0.0181(4) 0.5756(6) 0.9514(3) 0.0271(17) Uani 1 1 d .
H219 H -0.0007 0.5231 0.9773 0.032 Uiso 1 1 calc R
C220 C 0.0861(4) 0.5675(6) 0.9472(3) 0.0262(17) Uani 1 1 d .
H220 H 0.1149 0.5103 0.9703 0.031 Uiso 1 1 calc R
C221 C 0.1111(3) 0.6440(6) 0.9089(3) 0.0179(14) Uani 1 1 d .
H221 H 0.1580 0.6396 0.9060 0.021 Uiso 1 1 calc R
C222 C -0.0441(3) 0.8310(7) 0.8450(3) 0.0309(18) Uani 1 1 d .
H222 H -0.0151 0.8863 0.8258 0.037 Uiso 1 1 calc R
C223 C -0.0974(4) 0.7781(8) 0.7920(3) 0.042(2) Uani 1 1 d .
H22A H -0.0739 0.7378 0.7626 0.064 Uiso 1 1 calc R
H22B H -0.1260 0.8410 0.7705 0.064 Uiso 1 1 calc R
H22C H -0.1261 0.7219 0.8092 0.064 Uiso 1 1 calc R
C224 C -0.0811(4) 0.9032(7) 0.8867(3) 0.042(2) Uani 1 1 d .
H22D H -0.1116 0.8520 0.9050 0.063 Uiso 1 1 calc R
H22E H -0.1080 0.9647 0.8622 0.063 Uiso 1 1 calc R
H22F H -0.0477 0.9393 0.9198 0.063 Uiso 1 1 calc R
C225 C 0.1045(4) 0.6640(6) 0.7406(3) 0.0265(16) Uani 1 1 d .
C226 C 0.1786(3) 0.6289(6) 0.7645(3) 0.0270(16) Uani 1 1 d .
H22G H 0.2090 0.6838 0.7486 0.041 Uiso 1 1 calc R
H22H H 0.1863 0.5493 0.7504 0.041 Uiso 1 1 calc R
H22I H 0.1881 0.6310 0.8099 0.041 Uiso 1 1 calc R
C227 C 0.0908(4) 0.6681(7) 0.6687(3) 0.0353(18) Uani 1 1 d .
H22J H 0.0426 0.6863 0.6532 0.053 Uiso 1 1 calc R
H22K H 0.1018 0.5917 0.6526 0.053 Uiso 1 1 calc R
H22L H 0.1195 0.7288 0.6550 0.053 Uiso 1 1 calc R
C228 C 0.0565(4) 0.5686(6) 0.7580(3) 0.0282(17) Uani 1 1 d .
H22M H 0.0671 0.5552 0.8029 0.042 Uiso 1 1 calc R
H22N H 0.0630 0.4955 0.7363 0.042 Uiso 1 1 calc R
H22O H 0.0090 0.5945 0.7460 0.042 Uiso 1 1 calc R
C229 C 0.0991(3) 0.9998(6) 0.7192(3) 0.0244(16) Uani 1 1 d .
C230 C 0.1521(4) 1.0942(6) 0.7144(3) 0.0285(17) Uani 1 1 d .
H23A H 0.1298 1.1609 0.6907 0.043 Uiso 1 1 calc R
H23B H 0.1872 1.0619 0.6934 0.043 Uiso 1 1 calc R
H23C H 0.1732 1.1204 0.7561 0.043 Uiso 1 1 calc R
C231 C 0.0495(4) 1.0494(7) 0.7584(3) 0.0306(17) Uani 1 1 d .
H23D H 0.0335 1.1269 0.7425 0.046 Uiso 1 1 calc R
H23E H 0.0730 1.0566 0.8016 0.046 Uiso 1 1 calc R
H23F H 0.0104 0.9964 0.7560 0.046 Uiso 1 1 calc R
C232 C 0.0608(3) 0.9726(7) 0.6536(3) 0.0302(17) Uani 1 1 d .
H23G H 0.0253 0.9140 0.6555 0.045 Uiso 1 1 calc R
H23H H 0.0929 0.9419 0.6287 0.045 Uiso 1 1 calc R
H23I H 0.0396 1.0446 0.6344 0.045 Uiso 1 1 calc R
C233 C 0.2532(3) 0.9407(6) 0.8080(3) 0.0163(13) Uani 1 1 d .
H23J H 0.2588 1.0237 0.8196 0.024 Uiso 1 1 calc R
H23K H 0.2651 0.9291 0.7671 0.024 Uiso 1 1 calc R
H23L H 0.2832 0.8928 0.8387 0.024 Uiso 1 1 calc R
P21 P 0.21905(8) 0.85469(14) 1.06247(6) 0.0157(3) Uani 1 1 d .
C241 C 0.2674(3) 0.9780(6) 1.1066(3) 0.0217(15) Uani 1 1 d .
H241 H 0.2699 0.9598 1.1515 0.026 Uiso 1 1 calc R
C242 C 0.2299(3) 1.0950(6) 1.0948(3) 0.0241(15) Uani 1 1 d .
H24A H 0.2262 1.1176 1.0508 0.029 Uiso 1 1 calc R
H24B H 0.1831 1.0870 1.1035 0.029 Uiso 1 1 calc R
C243 C 0.2681(4) 1.1891(7) 1.1360(3) 0.0337(18) Uani 1 1 d .
H24C H 0.2681 1.1697 1.1800 0.040 Uiso 1 1 calc R
H24D H 0.2446 1.2653 1.1267 0.040 Uiso 1 1 calc R
C244 C 0.3423(4) 1.1996(6) 1.1261(4) 0.0365(19) Uani 1 1 d .
H24E H 0.3425 1.2253 1.0831 0.044 Uiso 1 1 calc R
H24F H 0.3666 1.2597 1.1546 0.044 Uiso 1 1 calc R
C245 C 0.3790(4) 1.0834(7) 1.1380(3) 0.0354(18) Uani 1 1 d .
H24G H 0.3830 1.0619 1.1822 0.042 Uiso 1 1 calc R
H24H H 0.4257 1.0909 1.1291 0.042 Uiso 1 1 calc R
C246 C 0.3402(3) 0.9852(6) 1.0968(3) 0.0267(16) Uani 1 1 d .
H24I H 0.3407 1.0020 1.0527 0.032 Uiso 1 1 calc R
H24J H 0.3633 0.9090 1.1075 0.032 Uiso 1 1 calc R
C251 C 0.1379(3) 0.8512(5) 1.0931(2) 0.0179(14) Uani 1 1 d .
H251 H 0.1135 0.9250 1.0771 0.021 Uiso 1 1 calc R
C252 C 0.0907(3) 0.7538(6) 1.0655(3) 0.0279(15) Uani 1 1 d .
H25A H 0.1116 0.6775 1.0800 0.033 Uiso 1 1 calc R
H25B H 0.0858 0.7561 1.0198 0.033 Uiso 1 1 calc R
C253 C 0.0203(3) 0.7612(7) 1.0821(3) 0.0319(16) Uani 1 1 d .
H25C H -0.0062 0.6903 1.0668 0.038 Uiso 1 1 calc R
H25D H -0.0041 0.8304 1.0615 0.038 Uiso 1 1 calc R
C254 C 0.0250(3) 0.7713(7) 1.1518(3) 0.0335(16) Uani 1 1 d .
H25E H -0.0213 0.7843 1.1609 0.040 Uiso 1 1 calc R
H25F H 0.0428 0.6969 1.1719 0.040 Uiso 1 1 calc R
C255 C 0.0709(4) 0.8710(8) 1.1784(3) 0.0339(17) Uani 1 1 d .
H25G H 0.0737 0.8738 1.2238 0.041 Uiso 1 1 calc R
H25H H 0.0510 0.9460 1.1608 0.041 Uiso 1 1 calc R
C256 C 0.1437(3) 0.8578(7) 1.1643(3) 0.0283(16) Uani 1 1 d .
H25I H 0.1653 0.7856 1.1839 0.034 Uiso 1 1 calc R
H25J H 0.1721 0.9259 1.1811 0.034 Uiso 1 1 calc R
C261 C 0.2736(4) 0.7274(6) 1.0903(3) 0.0248(16) Uani 1 1 d .
H261 H 0.3150 0.7376 1.0712 0.030 Uiso 1 1 calc R
C262 C 0.3022(4) 0.7178(7) 1.1610(3) 0.037(2) Uani 1 1 d .
H26A H 0.3203 0.7950 1.1770 0.045 Uiso 1 1 calc R
H26B H 0.2649 0.6958 1.1828 0.045 Uiso 1 1 calc R
C263 C 0.3579(4) 0.6278(7) 1.1740(4) 0.048(2) Uani 1 1 d .
H26C H 0.3736 0.6206 1.2193 0.058 Uiso 1 1 calc R
H26D H 0.3972 0.6539 1.1557 0.058 Uiso 1 1 calc R
C264 C 0.3336(5) 0.5078(8) 1.1471(4) 0.056(3) Uani 1 1 d .
H26E H 0.3728 0.4529 1.1529 0.068 Uiso 1 1 calc R
H26F H 0.2993 0.4761 1.1700 0.068 Uiso 1 1 calc R
C265 C 0.3025(4) 0.5155(6) 1.0790(3) 0.0359(18) Uani 1 1 d .
H26G H 0.2838 0.4379 1.0642 0.043 Uiso 1 1 calc R
H26H H 0.3384 0.5368 1.0553 0.043 Uiso 1 1 calc R
C266 C 0.2454(3) 0.6075(6) 1.0677(3) 0.0243(15) Uani 1 1 d .
H26I H 0.2257 0.6114 1.0228 0.029 Uiso 1 1 calc R
H26J H 0.2086 0.5847 1.0900 0.029 Uiso 1 1 calc R

loop_
_atom_site_aniso_label
_atom_site_aniso_U_11
_atom_site_aniso_U_22
_atom_site_aniso_U_33
_atom_site_aniso_U_23
_atom_site_aniso_U_13
_atom_site_aniso_U_12
Ru1 0.0146(2) 0.0119(2) 0.00815(19) -0.00131(18) 0.00341(15) -0.0005(2)
Cl11 0.0191(8) 0.0211(9) 0.0164(7) -0.0042(6) 0.0068(6) 0.0048(7)
Cl12 0.0171(7) 0.0210(9) 0.0150(6) -0.0055(6) 0.0069(5) 0.0035(7)
C11 0.014(3) 0.045(5) 0.007(3) -0.005(3) 0.003(2) 0.006(3)
C12 0.018(3) 0.016(4) 0.016(3) -0.004(3) 0.003(2) -0.008(3)
C13 0.034(4) 0.023(4) 0.026(3) 0.000(3) 0.008(3) -0.005(3)
C14 0.055(5) 0.021(5) 0.050(5) -0.023(3) 0.018(4) -0.013(4)
C15 0.045(5) 0.014(4) 0.082(6) -0.005(4) 0.021(4) -0.014(4)
C16 0.042(5) 0.023(4) 0.055(5) -0.004(4) 0.028(4) -0.008(4)
C17 0.025(4) 0.021(4) 0.029(4) -0.005(3) 0.009(3) -0.007(3)
C111 0.018(3) 0.024(4) 0.005(2) -0.008(3) 0.001(2) -0.001(3)
N112 0.012(2) 0.016(3) 0.014(2) -0.002(2) -0.0004(19) -0.006(2)
C113 0.022(3) 0.018(4) 0.013(3) -0.002(3) -0.001(2) 0.000(3)
C114 0.011(3) 0.027(4) 0.016(3) -0.004(3) -0.006(2) 0.000(3)
N115 0.018(3) 0.020(3) 0.014(2) -0.005(2) -0.003(2) -0.004(2)
C116 0.016(3) 0.017(3) 0.007(3) 0.004(2) -0.007(2) -0.002(3)
C117 0.015(3) 0.016(3) 0.016(3) 0.004(2) 0.003(2) -0.003(3)
C118 0.022(3) 0.036(5) 0.016(3) 0.014(3) 0.001(3) 0.003(3)
C119 0.021(3) 0.031(4) 0.022(3) 0.010(3) -0.004(3) -0.015(3)
C120 0.032(4) 0.019(4) 0.012(3) 0.000(3) 0.001(3) -0.009(3)
C121 0.021(3) 0.027(4) 0.009(3) 0.000(3) 0.001(2) 0.000(3)
C122 0.024(4) 0.033(5) 0.029(4) 0.002(3) 0.012(3) -0.004(3)
C123 0.056(5) 0.050(5) 0.033(4) 0.017(4) 0.025(3) 0.024(5)
C124 0.047(4) 0.035(5) 0.017(3) -0.011(3) 0.003(3) 0.003(4)
C125 0.017(3) 0.026(4) 0.035(4) -0.002(3) -0.005(3) 0.002(3)
C126 0.025(4) 0.039(5) 0.041(4) -0.011(4) 0.003(3) 0.013(4)
C127 0.032(4) 0.027(5) 0.033(4) 0.010(3) -0.007(3) 0.009(4)
C128 0.041(5) 0.031(5) 0.040(4) 0.004(4) -0.012(4) 0.007(4)
C129 0.029(4) 0.019(4) 0.024(3) -0.007(3) -0.001(3) -0.004(3)
C130 0.024(4) 0.026(4) 0.036(4) -0.009(3) -0.004(3) -0.002(3)
C131 0.035(4) 0.035(5) 0.025(4) -0.013(3) -0.011(3) -0.003(4)
C132 0.040(5) 0.026(5) 0.038(4) -0.015(3) -0.010(3) -0.016(4)
C133 0.017(3) 0.038(5) 0.018(3) -0.004(3) 0.006(3) -0.008(3)
P11 0.0150(7) 0.0104(9) 0.0124(7) 0.0013(6) 0.0034(5) 0.0000(6)
C141 0.019(3) 0.013(4) 0.021(3) -0.003(3) 0.002(2) 0.002(3)
C142 0.038(4) 0.013(4) 0.037(4) 0.011(3) 0.014(3) 0.009(3)
C143 0.045(4) 0.033(5) 0.041(4) 0.013(4) 0.024(3) 0.004(4)
C144 0.026(4) 0.050(6) 0.057(4) -0.016(4) 0.031(3) -0.025(4)
C145 0.012(3) 0.056(5) 0.027(3) -0.016(4) 0.003(2) -0.009(4)
C146 0.020(3) 0.033(4) 0.023(3) -0.002(3) 0.007(2) -0.010(3)
C151 0.010(3) 0.017(4) 0.016(3) -0.001(2) 0.002(2) 0.000(2)
C152 0.029(4) 0.017(4) 0.020(3) 0.000(3) 0.008(3) 0.003(3)
C153 0.037(4) 0.023(4) 0.028(4) -0.006(3) 0.000(3) 0.005(3)
C154 0.039(4) 0.018(4) 0.033(4) -0.004(3) 0.008(3) 0.003(3)
C155 0.030(4) 0.009(3) 0.028(3) 0.002(3) 0.012(3) 0.004(3)
C156 0.029(4) 0.015(4) 0.015(3) 0.005(3) 0.005(3) -0.004(3)
C161 0.019(3) 0.015(4) 0.013(3) 0.001(3) 0.004(2) -0.005(3)
C162 0.018(3) 0.009(3) 0.028(3) 0.001(3) 0.005(3) 0.000(3)
C163 0.042(4) 0.016(4) 0.027(4) 0.007(3) 0.011(3) -0.005(3)
C164 0.047(5) 0.016(4) 0.036(4) 0.015(3) 0.016(4) -0.002(3)
C165 0.027(4) 0.017(4) 0.036(4) -0.007(3) 0.008(3) -0.003(3)
C166 0.022(3) 0.016(4) 0.022(3) -0.008(3) 0.005(3) -0.002(3)
Ru2 0.0148(2) 0.0124(3) 0.0101(2) -0.00044(19) 0.00122(16) 0.0003(2)
Cl21 0.0197(7) 0.0185(9) 0.0251(7) -0.0009(6) 0.0053(6) 0.0068(6)
Cl22 0.0178(7) 0.0209(9) 0.0141(7) -0.0001(6) 0.0053(6) 0.0070(6)
C21 0.020(3) 0.053(5) 0.005(3) -0.001(3) 0.005(2) 0.012(3)
C22 0.027(4) 0.015(4) 0.018(3) 0.004(3) 0.005(3) -0.004(3)
C23 0.032(4) 0.027(5) 0.031(4) 0.009(3) 0.009(3) 0.005(3)
C24 0.038(5) 0.028(5) 0.051(5) 0.014(4) 0.014(4) 0.006(4)
C25 0.061(5) 0.013(4) 0.057(5) 0.011(4) 0.017(4) -0.012(4)
C26 0.039(5) 0.023(4) 0.044(4) 0.009(3) 0.004(4) -0.006(3)
C27 0.027(4) 0.036(5) 0.027(4) 0.005(3) -0.001(3) -0.005(3)
C211 0.013(3) 0.019(4) 0.005(2) 0.000(2) -0.006(2) 0.002(3)
N212 0.020(3) 0.020(3) 0.014(2) 0.002(2) 0.007(2) -0.005(2)
C213 0.012(3) 0.030(4) 0.010(3) 0.001(3) 0.002(2) 0.001(3)
C214 0.010(3) 0.032(4) 0.005(2) 0.000(3) 0.003(2) 0.001(3)
N215 0.012(2) 0.017(3) 0.013(2) 0.000(2) 0.0013(19) -0.002(2)
C216 0.012(3) 0.022(4) 0.009(3) -0.011(2) 0.007(2) -0.013(3)
C217 0.027(3) 0.035(5) 0.017(3) -0.017(3) 0.011(3) -0.013(3)
C218 0.023(4) 0.037(5) 0.026(3) -0.018(3) 0.016(3) -0.018(3)
C219 0.036(4) 0.028(4) 0.021(3) -0.012(3) 0.016(3) -0.023(3)
C220 0.049(5) 0.018(4) 0.015(3) -0.011(3) 0.011(3) -0.016(3)
C221 0.022(3) 0.016(4) 0.017(3) -0.011(3) 0.009(3) -0.009(3)
C222 0.018(3) 0.048(5) 0.030(4) -0.008(3) 0.011(3) -0.002(3)
C223 0.035(4) 0.059(6) 0.033(4) -0.013(4) 0.007(3) 0.008(4)
C224 0.025(4) 0.047(6) 0.055(5) -0.024(4) 0.010(3) -0.003(4)
C225 0.036(4) 0.023(4) 0.024(3) -0.003(3) 0.017(3) -0.007(3)
C226 0.027(4) 0.028(4) 0.031(4) -0.004(3) 0.018(3) 0.002(3)
C227 0.046(5) 0.040(5) 0.022(3) -0.008(3) 0.011(3) -0.012(4)
C228 0.037(4) 0.034(5) 0.016(3) -0.014(3) 0.012(3) -0.017(3)
C229 0.021(3) 0.024(4) 0.027(3) 0.009(3) 0.001(3) 0.006(3)
C230 0.043(4) 0.020(4) 0.024(3) 0.012(3) 0.010(3) 0.011(3)
C231 0.028(4) 0.038(5) 0.028(4) 0.010(3) 0.012(3) 0.012(3)
C232 0.028(4) 0.039(5) 0.022(3) 0.012(3) 0.003(3) 0.004(3)
C233 0.016(3) 0.021(4) 0.013(3) 0.003(2) 0.006(2) 0.000(3)
P21 0.0223(8) 0.0096(9) 0.0136(7) -0.0005(6) -0.0010(6) 0.0005(7)
C241 0.028(4) 0.024(4) 0.009(3) 0.008(3) -0.007(3) -0.003(3)
C242 0.029(4) 0.018(4) 0.024(3) 0.003(3) 0.002(3) 0.006(3)
C243 0.042(5) 0.022(4) 0.036(4) -0.007(3) 0.003(3) -0.001(3)
C244 0.035(4) 0.014(4) 0.050(5) -0.006(3) -0.017(4) -0.011(3)
C245 0.028(4) 0.028(5) 0.042(4) 0.002(3) -0.014(3) -0.002(3)
C246 0.031(4) 0.015(4) 0.032(4) -0.003(3) 0.000(3) 0.006(3)
C251 0.029(3) 0.012(4) 0.012(3) 0.006(2) 0.002(2) 0.004(3)
C252 0.042(4) 0.013(4) 0.029(3) -0.011(3) 0.008(3) 0.002(3)
C253 0.042(4) 0.019(4) 0.036(4) -0.002(3) 0.010(3) -0.002(4)
C254 0.036(4) 0.028(4) 0.039(4) 0.013(4) 0.014(3) 0.002(4)
C255 0.053(4) 0.034(4) 0.012(3) 0.004(3) 0.001(3) 0.002(4)
C256 0.033(4) 0.028(4) 0.023(3) 0.006(3) 0.003(3) 0.001(3)
C261 0.040(4) 0.010(4) 0.021(3) -0.006(3) -0.004(3) 0.000(3)
C262 0.062(5) 0.019(4) 0.023(4) -0.005(3) -0.012(3) 0.006(4)
C263 0.064(6) 0.029(5) 0.039(4) -0.004(4) -0.024(4) 0.017(4)
C264 0.068(6) 0.026(5) 0.058(5) 0.003(4) -0.032(5) 0.007(4)
C265 0.045(5) 0.010(4) 0.047(4) -0.003(3) -0.008(4) -0.003(3)
C266 0.031(4) 0.020(4) 0.020(3) 0.002(3) -0.003(3) -0.001(3)

loop_
_atom_type_symbol
_atom_type_description
_atom_type_scat_dispersion_real
_atom_type_scat_dispersion_imag
_atom_type_scat_source
C C 0.0181 0.0091 'International Tables Vol C Tables 4.2.6.8 and 6.1.1.4'
H H 0.0000 0.0000 'International Tables Vol C Tables 4.2.6.8 and 6.1.1.4'
N N 0.0311 0.0180 'International Tables Vol C Tables 4.2.6.8 and 6.1.1.4'
P P 0.2955 0.4335 'International Tables Vol C Tables 4.2.6.8 and 6.1.1.4'
Cl Cl 0.3639 0.7018 'International Tables Vol C Tables 4.2.6.8 and 6.1.1.4'
Ru Ru 0.0552 3.2960 'International Tables Vol C Tables 4.2.6.8 and 6.1.1.4'

loop_
_geom_angle_atom_site_label_1
_geom_angle_atom_site_label_2
_geom_angle_atom_site_label_3
_geom_angle
_geom_angle_publ_flag
C11 RU1 C111 96.7(3) y
C11 RU1 CL11 97.82(19) y
C111 RU1 CL11 87.82(16) y
C11 RU1 CL12 89.0(2) y
C111 RU1 CL12 90.26(16) y
CL11 RU1 CL12 173.06(6) y
C11 RU1 P11 96.41(18) y
C111 RU1 P11 166.77(18) y
CL11 RU1 P11 88.69(5) y
CL12 RU1 P11 91.69(5) y
C12 C11 RU1 136.4(4) y
C12 C11 H11 111.8 ?
RU1 C11 H11 111.8 ?
C13 C12 C17 118.2(6) y
C13 C12 C11 125.3(6) y
C17 C12 C11 116.5(5) y
C12 C13 C14 120.5(7) y
C12 C13 H13 119.8 ?
C14 C13 H13 119.8 ?
C15 C14 C13 120.5(7) y
C15 C14 H14 119.8 ?
C13 C14 H14 119.8 ?
C14 C15 C16 120.4(8) y
C14 C15 H15 119.8 ?
C16 C15 H15 119.8 ?
C15 C16 C17 119.9(7) y
C15 C16 H16 120.1 ?
C17 C16 H16 120.1 ?
C16 C17 C12 120.5(7) y
C16 C17 H17 119.8 ?
C12 C17 H17 119.8 ?
N115 C111 N112 110.0(5) y
N115 C111 RU1 130.9(4) y
N112 C111 RU1 119.1(4) y
C111 N112 C116 121.4(4) y
C111 N112 C113 110.3(4) y
C116 N112 C113 125.4(5) y
N112 C113 C114 101.2(5) y
N112 C113 C125 113.6(5) y
C114 C113 C125 114.5(5) y
N112 C113 H113 109.1 ?
C114 C113 H113 109.1 ?
C125 C113 H113 109.1 ?
N115 C114 C113 102.5(5) y
N115 C114 C129 113.0(6) y
C113 C114 C129 116.7(5) y
N115 C114 H114 108.1 ?
C113 C114 H114 108.1 ?
C129 C114 H114 108.1 ?
C111 N115 C133 123.8(5) y
C111 N115 C114 111.0(5) y
C133 N115 C114 122.9(5) y
C121 C116 C117 120.5(6) y
C121 C116 N112 117.6(5) y
C117 C116 N112 121.9(5) y
C118 C117 C116 116.6(6) y
C118 C117 C122 120.1(5) y
C116 C117 C122 123.3(5) y
C119 C118 C117 122.2(6) y
C119 C118 H118 118.9 ?
C117 C118 H118 118.9 ?
C118 C119 C120 121.5(6) y
C118 C119 H119 119.3 ?
C120 C119 H119 119.3 ?
C121 C120 C119 117.3(6) y
C121 C120 H120 121.4 ?
C119 C120 H120 121.4 ?
C120 C121 C116 121.8(6) y
C120 C121 H121 119.1 ?
C116 C121 H121 119.1 ?
C117 C122 C123 113.1(6) y
C117 C122 C124 111.7(6) y
C123 C122 C124 108.5(5) y
C117 C122 H122 107.8 ?
C123 C122 H122 107.8 ?
C124 C122 H122 107.8 ?
C122 C123 H12A 109.5 ?
C122 C123 H12B 109.5 ?
H12A C123 H12B 109.5 ?
C122 C123 H12C 109.5 ?
H12A C123 H12C 109.5 ?
H12B C123 H12C 109.5 ?
C122 C124 H12D 109.5 ?
C122 C124 H12E 109.5 ?
H12D C124 H12E 109.5 ?
C122 C124 H12F 109.5 ?
H12D C124 H12F 109.5 ?
H12E C124 H12F 109.5 ?
C126 C125 C127 110.2(6) y
C126 C125 C113 111.9(6) y
C127 C125 C113 113.1(6) y
C126 C125 C128 109.0(6) y
C127 C125 C128 104.9(6) y
C113 C125 C128 107.5(6) y
C125 C126 H12G 109.5 ?
C125 C126 H12H 109.5 ?
H12G C126 H12H 109.5 ?
C125 C126 H12I 109.5 ?
H12G C126 H12I 109.5 ?
H12H C126 H12I 109.5 ?
C125 C127 H12J 109.5 ?
C125 C127 H12K 109.5 ?
H12J C127 H12K 109.5 ?
C125 C127 H12L 109.5 ?
H12J C127 H12L 109.5 ?
H12K C127 H12L 109.5 ?
C125 C128 H12M 109.5 ?
C125 C128 H12N 109.5 ?
H12M C128 H12N 109.5 ?
C125 C128 H12O 109.5 ?
H12M C128 H12O 109.5 ?
H12N C128 H12O 109.5 ?
C130 C129 C131 108.9(6) y
C130 C129 C132 108.2(6) y
C131 C129 C132 108.5(6) y
C130 C129 C114 113.7(5) y
C131 C129 C114 108.2(6) y
C132 C129 C114 109.1(5) y
C129 C130 H13A 109.5 ?
C129 C130 H13B 109.5 ?
H13A C130 H13B 109.5 ?
C129 C130 H13C 109.5 ?
H13A C130 H13C 109.5 ?
H13B C130 H13C 109.5 ?
C129 C131 H13D 109.5 ?
C129 C131 H13E 109.5 ?
H13D C131 H13E 109.5 ?
C129 C131 H13F 109.5 ?
H13D C131 H13F 109.5 ?
H13E C131 H13F 109.5 ?
C129 C132 H13G 109.5 ?
C129 C132 H13H 109.5 ?
H13G C132 H13H 109.5 ?
C129 C132 H13I 109.5 ?
H13G C132 H13I 109.5 ?
H13H C132 H13I 109.5 ?
N115 C133 H13J 109.5 ?
N115 C133 H13K 109.5 ?
H13J C133 H13K 109.5 ?
N115 C133 H13L 109.5 ?
H13J C133 H13L 109.5 ?
H13K C133 H13L 109.5 ?
C151 P11 C161 100.4(3) y
C151 P11 C141 110.6(3) y
C161 P11 C141 102.6(3) y
C151 P11 RU1 113.55(19) y
C161 P11 RU1 116.3(2) y
C141 P11 RU1 112.29(18) y
C146 C141 C142 109.9(5) y
C146 C141 P11 117.2(4) y
C142 C141 P11 111.9(4) y
C146 C141 H141 105.6 ?
C142 C141 H141 105.6 ?
P11 C141 H141 105.6 ?
C143 C142 C141 110.9(6) y
C143 C142 H14A 109.5 ?
C141 C142 H14A 109.5 ?
C143 C142 H14B 109.5 ?
C141 C142 H14B 109.5 ?
H14A C142 H14B 108 ?
C142 C143 C144 110.9(5) y
C142 C143 H14C 109.5 ?
C144 C143 H14C 109.5 ?
C142 C143 H14D 109.5 ?
C144 C143 H14D 109.5 ?
H14C C143 H14D 108 ?
C145 C144 C143 111.4(6) y
C145 C144 H14E 109.3 ?
C143 C144 H14E 109.3 ?
C145 C144 H14F 109.3 ?
C143 C144 H14F 109.3 ?
H14E C144 H14F 108 ?
C144 C145 C146 110.3(6) y
C144 C145 H14G 109.6 ?
C146 C145 H14G 109.6 ?
C144 C145 H14H 109.6 ?
C146 C145 H14H 109.6 ?
H14G C145 H14H 108.1 ?
C145 C146 C141 109.9(5) y
C145 C146 H14I 109.7 ?
C141 C146 H14I 109.7 ?
C145 C146 H14J 109.7 ?
C141 C146 H14J 109.7 ?
H14I C146 H14J 108.2 ?
C152 C151 C156 107.7(5) y
C152 C151 P11 117.9(4) y
C156 C151 P11 116.0(4) y
C152 C151 H151 104.6 ?
C156 C151 H151 104.6 ?
P11 C151 H151 104.6 ?
C153 C152 C151 110.6(5) y
C153 C152 H15A 109.5 ?
C151 C152 H15A 109.5 ?
C153 C152 H15B 109.5 ?
C151 C152 H15B 109.5 ?
H15A C152 H15B 108.1 ?
C152 C153 C154 111.2(5) y
C152 C153 H15C 109.4 ?
C154 C153 H15C 109.4 ?
C152 C153 H15D 109.4 ?
C154 C153 H15D 109.4 ?
H15C C153 H15D 108 ?
C155 C154 C153 111.7(6) y
C155 C154 H15E 109.3 ?
C153 C154 H15E 109.3 ?
C155 C154 H15F 109.3 ?
C153 C154 H15F 109.3 ?
H15E C154 H15F 107.9 ?
C154 C155 C156 112.0(5) y
C154 C155 H15G 109.2 ?
C156 C155 H15G 109.2 ?
C154 C155 H15H 109.2 ?
C156 C155 H15H 109.2 ?
H15G C155 H15H 107.9 ?
C155 C156 C151 110.0(5) y
C155 C156 H15I 109.7 ?
C151 C156 H15I 109.7 ?
C155 C156 H15J 109.7 ?
C151 C156 H15J 109.7 ?
H15I C156 H15J 108.2 ?
C162 C161 C166 110.8(5) y
C162 C161 P11 114.2(4) y
C166 C161 P11 111.8(4) y
C162 C161 H161 106.5 ?
C166 C161 H161 106.5 ?
P11 C161 H161 106.5 ?
C161 C162 C163 111.8(5) y
C161 C162 H16A 109.3 ?
C163 C162 H16A 109.3 ?
C161 C162 H16B 109.3 ?
C163 C162 H16B 109.3 ?
H16A C162 H16B 107.9 ?
C164 C163 C162 110.5(5) y
C164 C163 H16C 109.6 ?
C162 C163 H16C 109.6 ?
C164 C163 H16D 109.6 ?
C162 C163 H16D 109.6 ?
H16C C163 H16D 108.1 ?
C165 C164 C163 111.9(6) y
C165 C164 H16E 109.2 ?
C163 C164 H16E 109.2 ?
C165 C164 H16F 109.2 ?
C163 C164 H16F 109.2 ?
H16E C164 H16F 107.9 ?
C166 C165 C164 112.0(6) y
C166 C165 H16G 109.2 ?
C164 C165 H16G 109.2 ?
C166 C165 H16H 109.2 ?
C164 C165 H16H 109.2 ?
H16G C165 H16H 107.9 ?
C165 C166 C161 110.7(5) y
C165 C166 H16I 109.5 ?
C161 C166 H16I 109.5 ?
C165 C166 H16J 109.5 ?
C161 C166 H16J 109.5 ?
H16I C166 H16J 108.1 ?
C21 RU2 C211 96.9(2) y
C21 RU2 CL22 98.2(2) y
C211 RU2 CL22 87.67(16) y
C21 RU2 CL21 89.6(2) y
C211 RU2 CL21 89.36(17) y
CL22 RU2 CL21 171.96(6) y
C21 RU2 P21 97.06(17) y
C211 RU2 P21 165.81(17) y
CL22 RU2 P21 88.02(5) y
CL21 RU2 P21 93.08(5) y
C22 C21 RU2 138.1(5) y
C22 C21 H21 111 ?
RU2 C21 H21 111 ?
C23 C22 C27 118.6(7) y
C23 C22 C21 123.9(6) y
C27 C22 C21 117.5(6) y
C22 C23 C24 119.4(7) y
C22 C23 H23 120.3 ?
C24 C23 H23 120.3 ?
C25 C24 C23 121.0(8) y
C25 C24 H24 119.5 ?
C23 C24 H24 119.5 ?
C26 C25 C24 119.8(8) y
C26 C25 H25 120.1 ?
C24 C25 H25 120.1 ?
C27 C26 C25 119.0(8) y
C27 C26 H26 120.5 ?
C25 C26 H26 120.5 ?
C26 C27 C22 122.1(7) y
C26 C27 H27 118.9 ?
C22 C27 H27 118.9 ?
N215 C211 N212 109.6(4) y
N215 C211 RU2 130.4(4) y
N212 C211 RU2 119.9(4) y
C211 N212 C216 121.1(4) y
C211 N212 C213 110.6(4) y
C216 N212 C213 125.0(5) y
N212 C213 C214 100.7(4) y
N212 C213 C225 114.4(5) y
C214 C213 C225 114.4(5) y
N212 C213 H213 109 ?
C214 C213 H213 109 ?
C225 C213 H213 109 ?
N215 C214 C213 102.4(4) y
N215 C214 C229 112.8(5) y
C213 C214 C229 117.6(5) y
N215 C214 H214 107.8 ?
C213 C214 H214 107.8 ?
C229 C214 H214 107.8 ?
C211 N215 C233 123.6(5) y
C211 N215 C214 111.9(5) y
C233 N215 C214 122.3(4) y
C221 C216 C217 121.6(6) y
C221 C216 N212 117.8(5) y
C217 C216 N212 120.7(6) y
C216 C217 C218 114.0(6) y
C216 C217 C222 124.5(6) y
C218 C217 C222 121.5(6) y
C219 C218 C217 124.3(6) y
C219 C218 H218 117.9 ?
C217 C218 H218 117.9 ?
C218 C219 C220 119.7(6) y
C218 C219 H219 120.2 ?
C220 C219 H219 120.2 ?
C221 C220 C219 118.4(7) y
C221 C220 H220 120.8 ?
C219 C220 H220 120.8 ?
C220 C221 C216 122.1(6) y
C220 C221 H221 119 ?
C216 C221 H221 119 ?
C217 C222 C224 113.6(6) y
C217 C222 C223 112.2(6) y
C224 C222 C223 108.8(5) y
C217 C222 H222 107.3 ?
C224 C222 H222 107.3 ?
C223 C222 H222 107.3 ?
C222 C223 H22A 109.5 ?
C222 C223 H22B 109.5 ?
H22A C223 H22B 109.5 ?
C222 C223 H22C 109.5 ?
H22A C223 H22C 109.5 ?
H22B C223 H22C 109.5 ?
C222 C224 H22D 109.5 ?
C222 C224 H22E 109.5 ?
H22D C224 H22E 109.5 ?
C222 C224 H22F 109.5 ?
H22D C224 H22F 109.5 ?
H22E C224 H22F 109.5 ?
C226 C225 C228 109.6(6) y
C226 C225 C227 109.3(5) y
C228 C225 C227 106.0(6) y
C226 C225 C213 111.8(6) y
C228 C225 C213 112.5(5) y
C227 C225 C213 107.5(6) y
C225 C226 H22G 109.5 ?
C225 C226 H22H 109.5 ?
H22G C226 H22H 109.5 ?
C225 C226 H22I 109.5 ?
H22G C226 H22I 109.5 ?
H22H C226 H22I 109.5 ?
C225 C227 H22J 109.5 ?
C225 C227 H22K 109.5 ?
H22J C227 H22K 109.5 ?
C225 C227 H22L 109.5 ?
H22J C227 H22L 109.5 ?
H22K C227 H22L 109.5 ?
C225 C228 H22M 109.5 ?
C225 C228 H22N 109.5 ?
H22M C228 H22N 109.5 ?
C225 C228 H22O 109.5 ?
H22M C228 H22O 109.5 ?
H22N C228 H22O 109.5 ?
C230 C229 C232 107.9(5) y
C230 C229 C231 107.8(6) y
C232 C229 C231 110.0(5) y
C230 C229 C214 110.6(5) y
C232 C229 C214 108.0(6) y
C231 C229 C214 112.4(5) y
C229 C230 H23A 109.5 ?
C229 C230 H23B 109.5 ?
H23A C230 H23B 109.5 ?
C229 C230 H23C 109.5 ?
H23A C230 H23C 109.5 ?
H23B C230 H23C 109.5 ?
C229 C231 H23D 109.5 ?
C229 C231 H23E 109.5 ?
H23D C231 H23E 109.5 ?
C229 C231 H23F 109.5 ?
H23D C231 H23F 109.5 ?
H23E C231 H23F 109.5 ?
C229 C232 H23G 109.5 ?
C229 C232 H23H 109.5 ?
H23G C232 H23H 109.5 ?
C229 C232 H23I 109.5 ?
H23G C232 H23I 109.5 ?
H23H C232 H23I 109.5 ?
N215 C233 H23J 109.5 ?
N215 C233 H23K 109.5 ?
H23J C233 H23K 109.5 ?
N215 C233 H23L 109.5 ?
H23J C233 H23L 109.5 ?
H23K C233 H23L 109.5 ?
C261 P21 C251 111.2(3) y
C261 P21 C241 101.8(3) y
C251 P21 C241 103.1(3) y
C261 P21 RU2 112.5(2) y
C251 P21 RU2 111.59(18) y
C241 P21 RU2 115.96(19) y
C246 C241 C242 112.5(6) y
C246 C241 P21 112.6(5) y
C242 C241 P21 112.3(4) y
C246 C241 H241 106.3 ?
C242 C241 H241 106.3 ?
P21 C241 H241 106.3 ?
C243 C242 C241 109.9(5) y
C243 C242 H24A 109.7 ?
C241 C242 H24A 109.7 ?
C243 C242 H24B 109.7 ?
C241 C242 H24B 109.7 ?
H24A C242 H24B 108.2 ?
C242 C243 C244 111.1(6) y
C242 C243 H24C 109.4 ?
C244 C243 H24C 109.4 ?
C242 C243 H24D 109.4 ?
C244 C243 H24D 109.4 ?
H24C C243 H24D 108 ?
C245 C244 C243 110.7(6) y
C245 C244 H24E 109.5 ?
C243 C244 H24E 109.5 ?
C245 C244 H24F 109.5 ?
C243 C244 H24F 109.5 ?
H24E C244 H24F 108.1 ?
C244 C245 C246 111.1(6) y
C244 C245 H24G 109.4 ?
C246 C245 H24G 109.4 ?
C244 C245 H24H 109.4 ?
C246 C245 H24H 109.4 ?
H24G C245 H24H 108 ?
C241 C246 C245 110.1(6) y
C241 C246 H24I 109.6 ?
C245 C246 H24I 109.6 ?
C241 C246 H24J 109.6 ?
C245 C246 H24J 109.6 ?
H24I C246 H24J 108.1 ?
C252 C251 C256 111.4(5) y
C252 C251 P21 112.9(4) y
C256 C251 P21 117.2(4) y
C252 C251 H251 104.6 ?
C256 C251 H251 104.6 ?
P21 C251 H251 104.6 ?
C251 C252 C253 113.4(5) y
C251 C252 H25A 108.9 ?
C253 C252 H25A 108.9 ?
C251 C252 H25B 108.9 ?
C253 C252 H25B 108.9 ?
H25A C252 H25B 107.7 ?
C252 C253 C254 111.3(6) y
C252 C253 H25C 109.4 ?
C254 C253 H25C 109.4 ?
C252 C253 H25D 109.4 ?
C254 C253 H25D 109.4 ?
H25C C253 H25D 108 ?
C255 C254 C253 111.3(6) y
C255 C254 H25E 109.4 ?
C253 C254 H25E 109.4 ?
C255 C254 H25F 109.4 ?
C253 C254 H25F 109.4 ?
H25E C254 H25F 108 ?
C254 C255 C256 112.1(6) y
C254 C255 H25G 109.2 ?
C256 C255 H25G 109.2 ?
C254 C255 H25H 109.2 ?
C256 C255 H25H 109.2 ?
H25G C255 H25H 107.9 ?
C255 C256 C251 108.2(5) y
C255 C256 H25I 110.1 ?
C251 C256 H25I 110.1 ?
C255 C256 H25J 110.1 ?
C251 C256 H25J 110.1 ?
H25I C256 H25J 108.4 ?
C266 C261 C262 107.8(5) y
C266 C261 P21 116.0(5) y
C262 C261 P21 118.0(5) y
C266 C261 H261 104.5 ?
C262 C261 H261 104.5 ?
P21 C261 H261 104.5 ?
C263 C262 C261 111.0(6) y
C263 C262 H26A 109.4 ?
C261 C262 H26A 109.4 ?
C263 C262 H26B 109.4 ?
C261 C262 H26B 109.4 ?
H26A C262 H26B 108 ?
C262 C263 C264 111.6(7) y
C262 C263 H26C 109.3 ?
C264 C263 H26C 109.3 ?
C262 C263 H26D 109.3 ?
C264 C263 H26D 109.3 ?
H26C C263 H26D 108 ?
C265 C264 C263 111.8(7) y
C265 C264 H26E 109.3 ?
C263 C264 H26E 109.3 ?
C265 C264 H26F 109.3 ?
C263 C264 H26F 109.3 ?
H26E C264 H26F 107.9 ?
C264 C265 C266 110.7(6) y
C264 C265 H26G 109.5 ?
C266 C265 H26G 109.5 ?
C264 C265 H26H 109.5 ?
C266 C265 H26H 109.5 ?
H26G C265 H26H 108.1 ?
C261 C266 C265 110.0(6) y
C261 C266 H26I 109.7 ?
C265 C266 H26I 109.7 ?
C261 C266 H26J 109.7 ?
C265 C266 H26J 109.7 ?
H26I C266 H26J 108.2 ?

loop_
_geom_bond_atom_site_label_1
_geom_bond_atom_site_label_2
_geom_bond_distance
_geom_bond_publ_flag
Ru1 C11 1.840(7) y
Ru1 C111 2.077(5) y
Ru1 Cl11 2.3622(14) y
Ru1 Cl12 2.4131(14) y
Ru1 P11 2.5047(14) y
C11 C12 1.466(9) y
C11 H11 0.95 ?
C12 C13 1.378(8) y
C12 C17 1.408(9) y
C13 C14 1.387(10) y
C13 H13 0.95 ?
C14 C15 1.366(11) y
C14 H14 0.95 ?
C15 C16 1.367(10) y
C15 H15 0.95 ?
C16 C17 1.384(9) y
C16 H16 0.95 ?
C17 H17 0.95 ?
C111 N115 1.340(7) y
C111 N112 1.344(7) y
N112 C116 1.438(7) y
N112 C113 1.498(7) y
C113 C114 1.522(9) y
C113 C125 1.552(10) y
C113 H113 1 ?
C114 N115 1.476(7) y
C114 C129 1.564(9) y
C114 H114 1 ?
N115 C133 1.445(7) y
C116 C121 1.388(8) y
C116 C117 1.403(8) y
C117 C118 1.385(9) y
C117 C122 1.502(9) y
C118 C119 1.363(9) y
C118 H118 0.95 ?
C119 C120 1.388(9) y
C119 H119 0.95 ?
C120 C121 1.373(9) y
C120 H120 0.95 ?
C121 H121 0.95 ?
C122 C123 1.510(9) y
C122 C124 1.536(9) y
C122 H122 1 ?
C123 H12a 0.98 ?
C123 H12b 0.98 ?
C123 H12c 0.98 ?
C124 H12d 0.98 ?
C124 H12e 0.98 ?
C124 H12f 0.98 ?
C125 C126 1.505(9) y
C125 C127 1.533(10) y
C125 C128 1.578(9) y
C126 H12g 0.98 ?
C126 H12h 0.98 ?
C126 H12i 0.98 ?
C127 H12j 0.98 ?
C127 H12k 0.98 ?
C127 H12l 0.98 ?
C128 H12m 0.98 ?
C128 H12n 0.98 ?
C128 H12o 0.98 ?
C129 C130 1.505(9) y
C129 C131 1.527(9) y
C129 C132 1.531(10) y
C130 H13a 0.98 ?
C130 H13b 0.98 ?
C130 H13c 0.98 ?
C131 H13d 0.98 ?
C131 H13e 0.98 ?
C131 H13f 0.98 ?
C132 H13g 0.98 ?
C132 H13h 0.98 ?
C132 H13i 0.98 ?
C133 H13j 0.98 ?
C133 H13k 0.98 ?
C133 H13l 0.98 ?
P11 C151 1.854(6) y
P11 C161 1.866(6) y
P11 C141 1.869(6) y
C141 C146 1.539(8) y
C141 C142 1.547(8) y
C141 H141 1 ?
C142 C143 1.517(8) y
C142 H14a 0.99 ?
C142 H14b 0.99 ?
C143 C144 1.522(10) y
C143 H14c 0.99 ?
C143 H14d 0.99 ?
C144 C145 1.517(11) y
C144 H14e 0.99 ?
C144 H14f 0.99 ?
C145 C146 1.534(7) y
C145 H14g 0.99 ?
C145 H14h 0.99 ?
C146 H14i 0.99 ?
C146 H14j 0.99 ?
C151 C152 1.532(8) y
C151 C156 1.556(8) y
C151 H151 1 ?
C152 C153 1.522(9) y
C152 H15a 0.99 ?
C152 H15b 0.99 ?
C153 C154 1.532(10) y
C153 H15c 0.99 ?
C153 H15d 0.99 ?
C154 C155 1.514(9) y
C154 H15e 0.99 ?
C154 H15f 0.99 ?
C155 C156 1.523(8) y
C155 H15g 0.99 ?
C155 H15h 0.99 ?
C156 H15i 0.99 ?
C156 H15j 0.99 ?
C161 C162 1.522(8) y
C161 C166 1.545(8) y
C161 H161 1 ?
C162 C163 1.526(8) y
C162 H16a 0.99 ?
C162 H16b 0.99 ?
C163 C164 1.524(10) y
C163 H16c 0.99 ?
C163 H16d 0.99 ?
C164 C165 1.519(9) y
C164 H16e 0.99 ?
C164 H16f 0.99 ?
C165 C166 1.511(9) y
C165 H16g 0.99 ?
C165 H16h 0.99 ?
C166 H16i 0.99 ?
C166 H16j 0.99 ?
Ru2 C21 1.851(8) y
Ru2 C211 2.071(5) y
Ru2 Cl22 2.3761(15) y
Ru2 Cl21 2.4191(15) y
Ru2 P21 2.4804(14) y
C21 C22 1.461(10) y
C21 H21 0.95 ?
C22 C23 1.383(9) y
C22 C27 1.402(9) y
C23 C24 1.393(10) y
C23 H23 0.95 ?
C24 C25 1.391(10) y
C24 H24 0.95 ?
C25 C26 1.380(11) y
C25 H25 0.95 ?
C26 C27 1.374(10) y
C26 H26 0.95 ?
C27 H27 0.95 ?
C211 N215 1.327(7) y
C211 N212 1.355(7) y
N212 C216 1.443(7) y
N212 C213 1.499(7) y
C213 C214 1.535(9) y
C213 C225 1.553(9) y
C213 H213 1 ?
C214 N215 1.478(6) y
C214 C229 1.540(9) y
C214 H214 1 ?
N215 C233 1.462(7) y
C216 C221 1.381(9) y
C216 C217 1.401(8) y
C217 C218 1.415(9) y
C217 C222 1.472(10) y
C218 C219 1.363(10) y
C218 H218 0.95 ?
C219 C220 1.379(9) y
C219 H219 0.95 ?
C220 C221 1.368(8) y
C220 H220 0.95 ?
C221 H221 0.95 ?
C222 C224 1.521(9) y
C222 C223 1.545(9) y
C222 H222 1 ?
C223 H22a 0.98 ?
C223 H22b 0.98 ?
C223 H22c 0.98 ?
C224 H22d 0.98 ?
C224 H22e 0.98 ?
C224 H22f 0.98 ?
C225 C226 1.526(9) y
C225 C228 1.543(9) y
C225 C227 1.551(9) y
C226 H22g 0.98 ?
C226 H22h 0.98 ?
C226 H22i 0.98 ?
C227 H22j 0.98 ?
C227 H22k 0.98 ?
C227 H22l 0.98 ?
C228 H22m 0.98 ?
C228 H22n 0.98 ?
C228 H22o 0.98 ?
C229 C230 1.524(10) y
C229 C232 1.532(9) y
C229 C231 1.535(9) y
C230 H23a 0.98 ?
C230 H23b 0.98 ?
C230 H23c 0.98 ?
C231 H23d 0.98 ?
C231 H23e 0.98 ?
C231 H23f 0.98 ?
C232 H23g 0.98 ?
C232 H23h 0.98 ?
C232 H23i 0.98 ?
C233 H23j 0.98 ?
C233 H23k 0.98 ?
C233 H23l 0.98 ?
P21 C261 1.847(7) y
P21 C251 1.866(6) y
P21 C241 1.868(7) y
C241 C246 1.510(9) y
C241 C242 1.526(9) y
C241 H241 1 ?
C242 C243 1.514(9) y
C242 H24a 0.99 ?
C242 H24b 0.99 ?
C243 C244 1.539(10) y
C243 H24c 0.99 ?
C243 H24d 0.99 ?
C244 C245 1.512(10) y
C244 H24e 0.99 ?
C244 H24f 0.99 ?
C245 C246 1.549(10) y
C245 H24g 0.99 ?
C245 H24h 0.99 ?
C246 H24i 0.99 ?
C246 H24j 0.99 ?
C251 C252 1.507(9) y
C251 C256 1.548(8) y
C251 H251 1 ?
C252 C253 1.517(9) y
C252 H25a 0.99 ?
C252 H25b 0.99 ?
C253 C254 1.521(9) y
C253 H25c 0.99 ?
C253 H25d 0.99 ?
C254 C255 1.506(10) y
C254 H25e 0.99 ?
C254 H25f 0.99 ?
C255 C256 1.545(9) y
C255 H25g 0.99 ?
C255 H25h 0.99 ?
C256 H25i 0.99 ?
C256 H25j 0.99 ?
C261 C266 1.524(9) y
C261 C262 1.554(9) y
C261 H261 1 ?
C262 C263 1.499(10) y
C262 H26a 0.99 ?
C262 H26b 0.99 ?
C263 C264 1.530(11) y
C263 H26c 0.99 ?
C263 H26d 0.99 ?
C264 C265 1.511(10) y
C264 H26e 0.99 ?
C264 H26f 0.99 ?
C265 C266 1.534(10) y
C265 H26g 0.99 ?
C265 H26h 0.99 ?
C266 H26i 0.99 ?
C266 H26j 0.99 ?

loop_
_geom_torsion_atom_site_label_1
_geom_torsion_atom_site_label_2
_geom_torsion_atom_site_label_3
_geom_torsion_atom_site_label_4
_geom_torsion
_geom_torsion_publ_flag
C111 RU1 C11 C12 66.7(7) y
CL11 RU1 C11 C12 -22.0(7) y
CL12 RU1 C11 C12 156.9(6) y
P11 RU1 C11 C12 -111.5(6) y
RU1 C11 C12 C13 -11.00(11) y
RU1 C11 C12 C17 169.0(5) y
C17 C12 C13 C14 -1.00(11) y
C11 C12 C13 C14 179.1(7) y
C12 C13 C14 C15 -1.60(12) y
C13 C14 C15 C16 2.30(13) y
C14 C15 C16 C17 -0.50(13) y
C15 C16 C17 C12 -2.10(12) y
C13 C12 C17 C16 2.8(1) y
C11 C12 C17 C16 -177.2(7) y
C11 RU1 C111 N115 15.5(6) y
CL11 RU1 C111 N115 113.1(6) y
CL12 RU1 C111 N115 -73.6(6) y
P11 RU1 C111 N115 -172.1(4) y
C11 RU1 C111 N112 -164.1(5) y
CL11 RU1 C111 N112 -66.5(5) y
CL12 RU1 C111 N112 106.8(5) y
P11 RU1 C111 N112 8.30(11) y
N115 C111 N112 C116 171.8(5) y
RU1 C111 N112 C116 -8.5(8) y
N115 C111 N112 C113 10.3(7) y
RU1 C111 N112 C113 -170.1(4) y
C111 N112 C113 C114 -20.0(6) y
C116 N112 C113 C114 179.3(5) y
C111 N112 C113 C125 103.2(6) y
C116 N112 C113 C125 -57.4(7) y
N112 C113 C114 N115 21.0(6) y
C125 C113 C114 N115 -101.6(6) y
N112 C113 C114 C129 -103.1(5) y
C125 C113 C114 C129 134.3(6) y
N112 C111 N115 C133 -158.3(6) y
RU1 C111 N115 C133 22.0(9) y
N112 C111 N115 C114 4.9(7) y
RU1 C111 N115 C114 -174.8(5) y
C113 C114 N115 C111 -17.1(7) y
C129 C114 N115 C111 109.3(6) y
C113 C114 N115 C133 146.2(6) y
C129 C114 N115 C133 -87.3(7) y
C111 N112 C116 C121 -51.6(8) y
C113 N112 C116 C121 107.0(6) y
C111 N112 C116 C117 130.4(6) y
C113 N112 C116 C117 -70.9(8) y
C121 C116 C117 C118 -2.1(9) y
N112 C116 C117 C118 175.8(5) y
C121 C116 C117 C122 176.0(6) y
N112 C116 C117 C122 -6.1(9) y
C116 C117 C118 C119 0.0(9) y
C122 C117 C118 C119 -178.2(6) y
C117 C118 C119 C120 0.9(1) y
C118 C119 C120 C121 0.3(1) y
C119 C120 C121 C116 -2.4(1) y
C117 C116 C121 C120 3.4(9) y
N112 C116 C121 C120 -174.6(6) y
C118 C117 C122 C123 52.2(8) y
C116 C117 C122 C123 -125.9(7) y
C118 C117 C122 C124 -70.5(8) y
C116 C117 C122 C124 111.4(7) y
N112 C113 C125 C126 -60.7(7) y
C114 C113 C125 C126 54.9(7) y
N112 C113 C125 C127 64.4(7) y
C114 C113 C125 C127 -179.9(5) y
N112 C113 C125 C128 179.7(5) y
C114 C113 C125 C128 -64.7(7) y
N115 C114 C129 C130 -68.4(7) y
C113 C114 C129 C130 50.2(8) y
N115 C114 C129 C131 170.4(5) y
C113 C114 C129 C131 -71.0(7) y
N115 C114 C129 C132 52.5(7) y
C113 C114 C129 C132 171.1(5) y
C11 RU1 P11 C151 -109.1(3) y
C111 RU1 P11 C151 78.5(8) y
CL11 RU1 P11 C151 153.2(2) y
CL12 RU1 P11 C151 -19.9(2) y
C11 RU1 P11 C161 6.7(3) y
C111 RU1 P11 C161 -165.8(8) y
CL11 RU1 P11 C161 -91.1(2) y
CL12 RU1 P11 C161 95.9(2) y
C11 RU1 P11 C141 124.5(3) y
C111 RU1 P11 C141 -47.9(8) y
CL11 RU1 P11 C141 26.8(2) y
CL12 RU1 P11 C141 -146.3(2) y
C151 P11 C141 C146 64.2(6) y
C161 P11 C141 C146 -42.2(6) y
RU1 P11 C141 C146 -167.8(5) y
C151 P11 C141 C142 -64.1(5) y
C161 P11 C141 C142 -170.4(4) y
RU1 P11 C141 C142 63.9(5) y
C146 C141 C142 C143 56.8(7) y
P11 C141 C142 C143 -171.1(5) y
C141 C142 C143 C144 -55.9(9) y
C142 C143 C144 C145 56.7(9) y
C143 C144 C145 C146 -57.8(8) y
C144 C145 C146 C141 58.5(8) y
C142 C141 C146 C145 -57.8(8) y
P11 C141 C146 C145 173.0(5) y
C161 P11 C151 C152 49.9(5) y
C141 P11 C151 C152 -57.9(5) y
RU1 P11 C151 C152 174.8(4) y
C161 P11 C151 C156 179.8(4) y
C141 P11 C151 C156 71.9(5) y
RU1 P11 C151 C156 -55.4(5) y
C156 C151 C152 C153 61.1(7) y
P11 C151 C152 C153 -165.3(5) y
C151 C152 C153 C154 -58.0(8) y
C152 C153 C154 C155 53.0(8) y
C153 C154 C155 C156 -53.1(7) y
C154 C155 C156 C151 57.2(7) y
C152 C151 C156 C155 -60.3(6) y
P11 C151 C156 C155 165.1(4) y
C151 P11 C161 C162 54.4(5) y
C141 P11 C161 C162 168.5(4) y
RU1 P11 C161 C162 -68.5(5) y
C151 P11 C161 C166 -178.7(4) y
C141 P11 C161 C166 -64.7(5) y
RU1 P11 C161 C166 58.3(5) y
C166 C161 C162 C163 55.9(7) y
P11 C161 C162 C163 -176.7(4) y
C161 C162 C163 C164 -55.5(7) y
C162 C163 C164 C165 54.8(8) y
C163 C164 C165 C166 -55.5(8) y
C164 C165 C166 C161 55.0(7) y
C162 C161 C166 C165 -55.1(7) y
P11 C161 C166 C165 176.2(4) y
C211 RU2 C21 C22 69.6(7) y
CL22 RU2 C21 C22 -19.0(6) y
CL21 RU2 C21 C22 158.9(6) y
P21 RU2 C21 C22 -108.0(6) y
RU2 C21 C22 C23 -8.1(1) y
RU2 C21 C22 C27 171.4(5) y
C27 C22 C23 C24 -0.9(1) y
C21 C22 C23 C24 178.6(6) y
C22 C23 C24 C25 -0.10(11) y
C23 C24 C25 C26 0.70(12) y
C24 C25 C26 C27 -0.20(12) y
C25 C26 C27 C22 -0.90(11) y
C23 C22 C27 C26 1.4(1) y
C21 C22 C27 C26 -178.1(6) y
C21 RU2 C211 N215 13.5(6) y
CL22 RU2 C211 N215 111.5(6) y
CL21 RU2 C211 N215 -76.0(6) y
P21 RU2 C211 N215 -176.1(4) y
C21 RU2 C211 N212 -162.9(5) y
CL22 RU2 C211 N212 -64.9(5) y
CL21 RU2 C211 N212 107.6(5) y
P21 RU2 C211 N212 7.50(11) y
N215 C211 N212 C216 171.2(5) y
RU2 C211 N212 C216 -11.7(8) y
N215 C211 N212 C213 10.5(7) y
RU2 C211 N212 C213 -172.4(4) y
C211 N212 C213 C214 -19.8(6) y
C216 N212 C213 C214 -179.6(5) y
C211 N212 C213 C225 103.5(6) y
C216 N212 C213 C225 -56.3(7) y
N212 C213 C214 N215 20.3(6) y
C225 C213 C214 N215 -102.9(5) y
N212 C213 C214 C229 -103.9(5) y
C225 C213 C214 C229 132.8(6) y
N212 C211 N215 C233 -158.8(5) y
RU2 C211 N215 C233 24.5(9) y
N212 C211 N215 C214 4.4(7) y
RU2 C211 N215 C214 -172.3(4) y
C213 C214 N215 C211 -16.5(7) y
C229 C214 N215 C211 110.9(6) y
C213 C214 N215 C233 146.9(5) y
C229 C214 N215 C233 -85.7(6) y
C211 N212 C216 C221 -52.3(8) y
C213 N212 C216 C221 105.5(6) y
C211 N212 C216 C217 128.2(6) y
C213 N212 C216 C217 -73.9(8) y
C221 C216 C217 C218 -2.8(8) y
N212 C216 C217 C218 176.6(5) y
C221 C216 C217 C222 177.4(6) y
N212 C216 C217 C222 -3.2(9) y
C216 C217 C218 C219 1.6(9) y
C222 C217 C218 C219 -178.5(6) y
C217 C218 C219 C220 0.1(1) y
C218 C219 C220 C221 -0.6(9) y
C219 C220 C221 C216 -0.6(9) y
C217 C216 C221 C220 2.4(9) y
N212 C216 C221 C220 -177.0(5) y
C216 C217 C222 C224 -127.9(7) y
C218 C217 C222 C224 52.3(9) y
C216 C217 C222 C223 108.2(7) y
C218 C217 C222 C223 -71.6(7) y
N212 C213 C225 C226 -58.4(7) y
C214 C213 C225 C226 57.1(6) y
N212 C213 C225 C228 65.4(7) y
C214 C213 C225 C228 -179.1(5) y
N212 C213 C225 C227 -178.4(5) y
C214 C213 C225 C227 -62.9(7) y
N215 C214 C229 C230 52.3(6) y
C213 C214 C229 C230 171.2(5) y
N215 C214 C229 C232 170.2(5) y
C213 C214 C229 C232 -70.9(6) y
N215 C214 C229 C231 -68.3(7) y
C213 C214 C229 C231 50.6(7) y
C21 RU2 P21 C261 -104.3(3) y
C211 RU2 P21 C261 85.3(8) y
CL22 RU2 P21 C261 157.7(3) y
CL21 RU2 P21 C261 -14.3(3) y
C21 RU2 P21 C251 129.9(3) y
C211 RU2 P21 C251 -40.5(8) y
CL22 RU2 P21 C251 31.9(2) y
CL21 RU2 P21 C251 -140.1(2) y
C21 RU2 P21 C241 12.3(3) y
C211 RU2 P21 C241 -158.1(7) y
CL22 RU2 P21 C241 -85.7(2) y
CL21 RU2 P21 C241 102.2(2) y
C261 P21 C241 C246 55.5(5) y
C251 P21 C241 C246 170.8(4) y
RU2 P21 C241 C246 -66.9(5) y
C261 P21 C241 C242 -176.3(5) y
C251 P21 C241 C242 -61.0(5) y
RU2 P21 C241 C242 61.3(5) y
C246 C241 C242 C243 -56.9(7) y
P21 C241 C242 C243 174.8(5) y
C241 C242 C243 C244 56.5(8) y
C242 C243 C244 C245 -57.2(8) y
C243 C244 C245 C246 55.9(8) y
C242 C241 C246 C245 55.8(7) y
P21 C241 C246 C245 -176.1(5) y
C244 C245 C246 C241 -55.2(8) y
C261 P21 C251 C252 -69.5(5) y
C241 P21 C251 C252 -177.9(4) y
RU2 P21 C251 C252 57.0(5) y
C261 P21 C251 C256 62.0(6) y
C241 P21 C251 C256 -46.4(5) y
RU2 P21 C251 C256 -171.5(4) y
C256 C251 C252 C253 54.7(7) y
P21 C251 C252 C253 -171.0(5) y
C251 C252 C253 C254 -52.5(8) y
C252 C253 C254 C255 53.2(9) y
C253 C254 C255 C256 -57.5(8) y
C254 C255 C256 C251 57.8(8) y
C252 C251 C256 C255 -55.6(8) y
P21 C251 C256 C255 172.3(5) y
C251 P21 C261 C266 65.2(6) y
C241 P21 C261 C266 174.5(5) y
RU2 P21 C261 C266 -60.7(6) y
C251 P21 C261 C262 -64.8(6) y
C241 P21 C261 C262 44.4(6) y
RU2 P21 C261 C262 169.2(5) y
C266 C261 C262 C263 59.9(9) y
P21 C261 C262 C263 -166.4(6) y
C261 C262 C263 C264 -56.2(1) y
C262 C263 C264 C265 53.40(11) y
C263 C264 C265 C266 -54.3(1) y
C262 C261 C266 C265 -60.7(8) y
P21 C261 C266 C265 164.5(5) y
C264 C265 C266 C261 59.2(8) y
